data_7704272
loop_
_publ_author_name
'Shvydkiy, Nikita V.'
'Dlin, Egor A.'
'Ivanov, Klimentiy V.'
'Buyanovskaya, Anastasiya G.'
'Nelyubina, Yulia V.'
'Perekalin, Dmitry S.'

_publ_section_title
;
 Synthesis and reactivity of cyclobutadiene nickel bromide.
;
_journal_issue 20
_journal_name_full 'Dalton transactions (Cambridge, England : 2003)'
_journal_page_first 6801
_journal_page_last 6806
_journal_paper_doi 10.1039/d0dt01510e
_journal_volume 49
_journal_year 2020
_chemical_formula_moiety 'C22 H28 Br N2 Ni, F6 P, C3 H6 O'
_chemical_formula_sum 'C25 H34 Br F6 N2 Ni O P'
_chemical_formula_weight 662.13
_space_group_crystal_system orthorhombic
_space_group_IT_number 62
_space_group_name_Hall '-P 2ac 2n'
_space_group_name_H-M_alt 'P n m a'
_atom_sites_solution_hydrogens geom
_atom_sites_solution_primary iterative
_audit_creation_date 2020-03-13
_audit_creation_method
;
Olex2 1.2
(compiled 2018.05.29 svn.r3508 for OlexSys, GUI svn.r5506)
;
_audit_update_record
;
2020-03-13 deposited with the CCDC.	2020-04-30 downloaded from the CCDC.
;
_cell_angle_alpha 90
_cell_angle_beta 90
_cell_angle_gamma 90
_cell_formula_units_Z 4
_cell_length_a 19.2163(3)
_cell_length_b 12.0734(2)
_cell_length_c 12.3104(2)
_cell_measurement_reflns_used 9926
_cell_measurement_temperature 120
_cell_measurement_theta_max 67.72
_cell_measurement_theta_min 4.27
_cell_volume 2856.09(8)
_computing_molecular_graphics 'Olex2 (Dolomanov et al., 2009)'
_computing_publication_material 'Olex2 (Dolomanov et al., 2009)'
_computing_structure_refinement 'XL (Sheldrick, 2008)'
_computing_structure_solution 'olex2.solve (Bourhis et al., 2015)'
_diffrn_ambient_temperature 120
_diffrn_measured_fraction_theta_full 0.995
_diffrn_measured_fraction_theta_max 1.000
_diffrn_measurement_device_type 'Bruker APEX-II CCD'
_diffrn_measurement_method '\f and \w scans'
_diffrn_radiation_monochromator graphite
_diffrn_radiation_type CuK\a
_diffrn_radiation_wavelength 1.54178
_diffrn_reflns_av_R_equivalents 0.0533
_diffrn_reflns_av_unetI/netI 0.0193
_diffrn_reflns_Laue_measured_fraction_full 0.995
_diffrn_reflns_Laue_measured_fraction_max 1.000
_diffrn_reflns_limit_h_max 23
_diffrn_reflns_limit_h_min -22
_diffrn_reflns_limit_k_max 13
_diffrn_reflns_limit_k_min -14
_diffrn_reflns_limit_l_max 14
_diffrn_reflns_limit_l_min -14
_diffrn_reflns_number 39248
_diffrn_reflns_point_group_measured_fraction_full 0.995
_diffrn_reflns_point_group_measured_fraction_max 1.000
_diffrn_reflns_theta_full 67.679
_diffrn_reflns_theta_max 67.486
_diffrn_reflns_theta_min 4.265
_diffrn_standards_number 0
_exptl_absorpt_coefficient_mu 3.690
_exptl_absorpt_correction_T_max 0.7530
_exptl_absorpt_correction_T_min 0.6509
_exptl_absorpt_correction_type multi-scan
_exptl_absorpt_process_details
;
SADABS-2008/1 (Bruker,2008) was used for absorption correction.
wR2(int) was 0.0929 before and 0.0617 after correction.
The Ratio of minimum to maximum transmission is 0.8644.
The \l/2 correction factor is Not present.
;
_exptl_crystal_colour orange
_exptl_crystal_colour_primary orange
_exptl_crystal_density_diffrn 1.540
_exptl_crystal_description prism
_exptl_crystal_F_000 1352
_exptl_crystal_size_max 0.35
_exptl_crystal_size_mid 0.2
_exptl_crystal_size_min 0.2
_refine_diff_density_max 0.986
_refine_diff_density_min -0.506
_refine_diff_density_rms 0.075
_refine_ls_extinction_method none
_refine_ls_goodness_of_fit_ref 1.058
_refine_ls_hydrogen_treatment constr
_refine_ls_matrix_type full
_refine_ls_number_parameters 181
_refine_ls_number_reflns 2709
_refine_ls_number_restraints 0
_refine_ls_restrained_S_all 1.058
_refine_ls_R_factor_all 0.0395
_refine_ls_R_factor_gt 0.0346
_refine_ls_shift/su_max 0.001
_refine_ls_shift/su_mean 0.000
_refine_ls_structure_factor_coef Fsqd
_refine_ls_weighting_details 'w=1/[\s^2^(Fo^2^)+(0.0440P)^2^+4.6164P] where P=(Fo^2^+2Fc^2^)/3'
_refine_ls_weighting_scheme calc
_refine_ls_wR_factor_gt 0.0885
_refine_ls_wR_factor_ref 0.0919
_reflns_Friedel_coverage 0.000
_reflns_number_gt 2406
_reflns_number_total 2709
_reflns_threshold_expression 'I > 2\s(I)'
_cod_data_source_file d0dt01510e3.cif
_cod_data_source_block 3a
_cod_depositor_comments 'Adding full bibliography for 7704269--7704273.cif.'
_cod_database_code 7704272
_shelxl_version_number 2014/6
_shelx_space_group_comment
;
The symmetry employed for this shelxl refinement is uniquely defined
by the following loop, which should always be used as a source of
symmetry information in preference to the above space-group names.
They are only intended as comments.
;
_shelx_estimated_absorpt_t_max 0.526
_shelx_estimated_absorpt_t_min 0.358
_olex2_refinement_description
;
1. Fixed Uiso
 At 1.2 times of:
  All C(H) groups, All C(H,H) groups
 At 1.5 times of:
  All C(H,H,H) groups
2.a Secondary CH2 refined with riding coordinates:
 C3(H3A,H3B), C5(H5A,H5B)
2.b Aromatic/amide H refined with riding coordinates:
 C8(H8), C9(H9), C10(H10), C11(H11)
2.c Idealised Me refined as rotating group:
 C4(H4A,H4B,H4C), C6(H6A,H6B,H6C), C2S(H2SA,H2SB,H2SC)
;
_olex2_submission_special_instructions 'No special instructions were received'

loop_
_space_group_symop_operation_xyz
'x, y, z'
'-x+1/2, -y, z+1/2'
'-x, y+1/2, -z'
'x+1/2, -y+1/2, -z+1/2'
'-x, -y, -z'
'x-1/2, y, -z-1/2'
'x, -y-1/2, z'
'-x-1/2, y-1/2, z-1/2'

loop_
_atom_site_label
_atom_site_type_symbol
_atom_site_fract_x
_atom_site_fract_y
_atom_site_fract_z
_atom_site_U_iso_or_equiv
_atom_site_adp_type
_atom_site_occupancy
_atom_site_site_symmetry_order
_atom_site_calc_flag
_atom_site_refinement_flags_posn
_atom_site_refinement_flags_adp
_atom_site_refinement_flags_occupancy
_atom_site_disorder_assembly
_atom_site_disorder_group
Br1 Br 0.39817(2) 0.2500 0.32140(3) 0.02677(13) Uani 1 2 d S T P . .
Ni1 Ni 0.33863(3) 0.2500 0.49204(5) 0.01738(16) Uani 1 2 d S T P . .
N1 N 0.40165(10) 0.35801(18) 0.56485(17) 0.0213(5) Uani 1 1 d . . . . .
C1 C 0.24767(12) 0.1902(2) 0.55719(19) 0.0185(5) Uani 1 1 d . . . . .
C2 C 0.24795(12) 0.1892(2) 0.4387(2) 0.0203(5) Uani 1 1 d . . . . .
C3 C 0.23933(13) 0.1049(2) 0.6428(2) 0.0245(6) Uani 1 1 d . . . . .
H3A H 0.2611 0.1312 0.7110 0.029 Uiso 1 1 calc R . . . .
H3B H 0.2633 0.0361 0.6203 0.029 Uiso 1 1 calc R . . . .
C4 C 0.16285(15) 0.0804(3) 0.6630(3) 0.0402(8) Uani 1 1 d . . . . .
H4A H 0.1417 0.0515 0.5964 0.060 Uiso 1 1 calc GR . . . .
H4B H 0.1390 0.1487 0.6847 0.060 Uiso 1 1 calc GR . . . .
H4C H 0.1585 0.0253 0.7211 0.060 Uiso 1 1 calc GR . . . .
C5 C 0.23555(14) 0.1025(2) 0.3554(2) 0.0295(6) Uani 1 1 d . . . . .
H5A H 0.2586 0.0328 0.3779 0.035 Uiso 1 1 calc R . . . .
H5B H 0.2562 0.1261 0.2854 0.035 Uiso 1 1 calc R . . . .
C6 C 0.15793(16) 0.0820(3) 0.3404(3) 0.0488(9) Uani 1 1 d . . . . .
H6A H 0.1510 0.0217 0.2883 0.073 Uiso 1 1 calc GR . . . .
H6B H 0.1357 0.1495 0.3130 0.073 Uiso 1 1 calc GR . . . .
H6C H 0.1372 0.0616 0.4103 0.073 Uiso 1 1 calc GR . . . .
C7 C 0.45106(13) 0.3114(2) 0.6280(2) 0.0265(6) Uani 1 1 d . . . . .
C8 C 0.49895(15) 0.3755(3) 0.6837(2) 0.0375(7) Uani 1 1 d . . . . .
H8 H 0.5330 0.3414 0.7286 0.045 Uiso 1 1 calc R . . . .
C9 C 0.49687(15) 0.4891(3) 0.6736(3) 0.0382(7) Uani 1 1 d . . . . .
H9 H 0.5292 0.5341 0.7119 0.046 Uiso 1 1 calc R . . . .
C10 C 0.44738(14) 0.5368(3) 0.6075(2) 0.0310(6) Uani 1 1 d . . . . .
H10 H 0.4455 0.6148 0.5984 0.037 Uiso 1 1 calc R . . . .
C11 C 0.40044(13) 0.4686(2) 0.5545(2) 0.0247(6) Uani 1 1 d . . . . .
H11 H 0.3661 0.5013 0.5092 0.030 Uiso 1 1 calc R . . . .
P1 P 0.21977(6) 0.2500 0.98229(9) 0.0311(2) Uani 1 2 d S T P . .
F1 F 0.17981(17) 0.1577(2) 0.9148(2) 0.0930(10) Uani 1 1 d . . . . .
F2 F 0.27832(17) 0.2500 0.8911(3) 0.0656(9) Uani 1 2 d S T P . .
F3 F 0.25833(17) 0.3422(2) 1.0469(2) 0.0887(9) Uani 1 1 d . . . . .
F4 F 0.16126(19) 0.2500 1.0717(3) 0.0847(12) Uani 1 2 d S T P . .
O1S O 0.5331(3) 0.2500 0.9337(5) 0.1017(18) Uani 1 2 d S T P . .
C1S C 0.4800(3) 0.2500 0.9861(4) 0.0510(13) Uani 1 2 d S T P . .
C2S C 0.4525(3) 0.1433(3) 1.0169(5) 0.0962(19) Uani 1 1 d . . . . .
H2SA H 0.4094 0.1290 0.9767 0.144 Uiso 1 1 calc GR . . . .
H2SB H 0.4427 0.1428 1.0951 0.144 Uiso 1 1 calc GR . . . .
H2SC H 0.4867 0.0856 1.0000 0.144 Uiso 1 1 calc GR . . . .

loop_
_atom_site_aniso_label
_atom_site_aniso_U_11
_atom_site_aniso_U_22
_atom_site_aniso_U_33
_atom_site_aniso_U_23
_atom_site_aniso_U_13
_atom_site_aniso_U_12
Br1 0.0248(2) 0.0324(2) 0.0230(2) 0.000 0.00708(15) 0.000
Ni1 0.0131(3) 0.0203(3) 0.0187(3) 0.000 -0.0006(2) 0.000
N1 0.0156(10) 0.0263(12) 0.0220(10) -0.0024(9) 0.0017(8) -0.0015(9)
C1 0.0114(11) 0.0225(13) 0.0215(12) -0.0001(10) 0.0007(9) 0.0010(10)
C2 0.0132(11) 0.0259(13) 0.0219(12) -0.0013(11) -0.0018(9) -0.0002(10)
C3 0.0196(12) 0.0257(13) 0.0283(14) 0.0056(11) 0.0005(10) -0.0008(10)
C4 0.0228(14) 0.0473(19) 0.0505(19) 0.0229(16) 0.0064(13) -0.0029(13)
C5 0.0253(14) 0.0349(15) 0.0282(14) -0.0105(12) -0.0023(11) -0.0020(12)
C6 0.0330(17) 0.065(2) 0.048(2) -0.0275(18) -0.0058(14) -0.0127(16)
C7 0.0174(12) 0.0349(15) 0.0271(14) -0.0013(12) -0.0005(10) -0.0013(11)
C8 0.0256(14) 0.0490(19) 0.0379(17) -0.0009(14) -0.0094(12) -0.0058(13)
C9 0.0291(15) 0.0476(19) 0.0379(17) -0.0111(14) -0.0012(13) -0.0158(14)
C10 0.0285(14) 0.0312(15) 0.0333(15) -0.0075(13) 0.0100(12) -0.0097(12)
C11 0.0208(13) 0.0265(14) 0.0267(13) -0.0020(11) 0.0051(10) -0.0022(11)
P1 0.0415(6) 0.0229(5) 0.0290(5) 0.000 0.0054(4) 0.000
F1 0.126(2) 0.093(2) 0.0594(15) -0.0185(14) 0.0052(15) -0.0670(18)
F2 0.061(2) 0.088(2) 0.0479(18) 0.000 0.0189(15) 0.000
F3 0.137(3) 0.0686(16) 0.0604(15) -0.0204(13) -0.0009(15) -0.0546(17)
F4 0.066(2) 0.133(4) 0.055(2) 0.000 0.0302(17) 0.000
O1S 0.068(3) 0.124(5) 0.112(4) 0.000 0.048(3) 0.000
C1S 0.046(3) 0.060(3) 0.047(3) 0.000 0.007(2) 0.000
C2S 0.150(5) 0.032(2) 0.107(4) 0.003(2) 0.006(4) -0.031(3)

loop_
_atom_type_symbol
_atom_type_description
_atom_type_scat_dispersion_real
_atom_type_scat_dispersion_imag
_atom_type_scat_source
C C 0.0181 0.0091 'International Tables Vol C Tables 4.2.6.8 and 6.1.1.4'
H H 0.0000 0.0000 'International Tables Vol C Tables 4.2.6.8 and 6.1.1.4'
Br Br -0.6763 1.2805 'International Tables Vol C Tables 4.2.6.8 and 6.1.1.4'
F F 0.0727 0.0534 'International Tables Vol C Tables 4.2.6.8 and 6.1.1.4'
N N 0.0311 0.0180 'International Tables Vol C Tables 4.2.6.8 and 6.1.1.4'
Ni Ni -3.0029 0.5091 'International Tables Vol C Tables 4.2.6.8 and 6.1.1.4'
O O 0.0492 0.0322 'International Tables Vol C Tables 4.2.6.8 and 6.1.1.4'
P P 0.2955 0.4335 'International Tables Vol C Tables 4.2.6.8 and 6.1.1.4'

loop_
_geom_angle_atom_site_label_1
_geom_angle_atom_site_label_2
_geom_angle_atom_site_label_3
_geom_angle
_geom_angle_site_symmetry_1
_geom_angle_site_symmetry_3
_geom_angle_publ_flag
N1 Ni1 Br1 95.99(6) 7_565 . ?
N1 Ni1 Br1 95.99(6) . . ?
N1 Ni1 N1 81.75(12) . 7_565 ?
N1 Ni1 C1 96.40(9) 7_565 . ?
N1 Ni1 C1 96.40(9) . 7_565 ?
N1 Ni1 C1 124.86(9) 7_565 7_565 ?
N1 Ni1 C1 124.86(9) . . ?
N1 Ni1 C2 115.89(9) 7_565 . ?
N1 Ni1 C2 156.45(10) . . ?
N1 Ni1 C2 156.45(10) 7_565 7_565 ?
N1 Ni1 C2 115.89(9) . 7_565 ?
C1 Ni1 Br1 138.58(7) . . ?
C1 Ni1 Br1 138.58(7) 7_565 . ?
C1 Ni1 C1 41.17(14) 7_565 . ?
C2 Ni1 Br1 97.36(7) . . ?
C2 Ni1 Br1 97.36(7) 7_565 . ?
C2 Ni1 C1 61.09(10) . 7_565 ?
C2 Ni1 C1 42.15(10) 7_565 7_565 ?
C2 Ni1 C1 42.15(10) . . ?
C2 Ni1 C1 61.08(10) 7_565 . ?
C2 Ni1 C2 43.04(15) . 7_565 ?
C7 N1 Ni1 114.42(18) . . ?
C11 N1 Ni1 126.75(18) . . ?
C11 N1 C7 118.8(2) . . ?
C1 C1 Ni1 69.42(7) 7_565 . ?
C1 C1 C2 90.48(14) 7_565 . ?
C1 C1 C3 134.00(15) 7_565 . ?
C2 C1 Ni1 67.01(13) . . ?
C2 C1 C3 134.9(2) . . ?
C3 C1 Ni1 127.87(17) . . ?
C1 C2 Ni1 70.85(14) . . ?
C1 C2 C2 89.52(14) . 7_565 ?
C1 C2 C5 134.1(2) . . ?
C2 C2 Ni1 68.48(7) 7_565 . ?
C2 C2 C5 134.84(16) 7_565 . ?
C5 C2 Ni1 128.69(18) . . ?
C1 C3 H3A 109.5 . . ?
C1 C3 H3B 109.5 . . ?
C1 C3 C4 110.8(2) . . ?
H3A C3 H3B 108.1 . . ?
C4 C3 H3A 109.5 . . ?
C4 C3 H3B 109.5 . . ?
C3 C4 H4A 109.5 . . ?
C3 C4 H4B 109.5 . . ?
C3 C4 H4C 109.5 . . ?
H4A C4 H4B 109.5 . . ?
H4A C4 H4C 109.5 . . ?
H4B C4 H4C 109.5 . . ?
C2 C5 H5A 109.5 . . ?
C2 C5 H5B 109.5 . . ?
C2 C5 C6 110.8(2) . . ?
H5A C5 H5B 108.1 . . ?
C6 C5 H5A 109.5 . . ?
C6 C5 H5B 109.5 . . ?
C5 C6 H6A 109.5 . . ?
C5 C6 H6B 109.5 . . ?
C5 C6 H6C 109.5 . . ?
H6A C6 H6B 109.5 . . ?
H6A C6 H6C 109.5 . . ?
H6B C6 H6C 109.5 . . ?
N1 C7 C7 114.65(15) . 7_565 ?
N1 C7 C8 121.3(3) . . ?
C8 C7 C7 124.02(18) . 7_565 ?
C7 C8 H8 120.2 . . ?
C9 C8 C7 119.5(3) . . ?
C9 C8 H8 120.2 . . ?
C8 C9 H9 120.4 . . ?
C8 C9 C10 119.3(3) . . ?
C10 C9 H9 120.4 . . ?
C9 C10 H10 120.7 . . ?
C9 C10 C11 118.7(3) . . ?
C11 C10 H10 120.7 . . ?
N1 C11 C10 122.4(3) . . ?
N1 C11 H11 118.8 . . ?
C10 C11 H11 118.8 . . ?
F1 P1 F1 89.1(3) . 7_565 ?
F1 P1 F2 88.45(14) . . ?
F1 P1 F2 88.45(14) 7_565 . ?
F3 P1 F1 178.87(19) . . ?
F3 P1 F1 89.75(18) 7_565 . ?
F3 P1 F1 89.75(18) . 7_565 ?
F3 P1 F1 178.87(19) 7_565 7_565 ?
F3 P1 F2 91.36(15) . . ?
F3 P1 F2 91.36(15) 7_565 . ?
F3 P1 F3 91.4(3) . 7_565 ?
F3 P1 F4 89.01(16) . . ?
F3 P1 F4 89.01(16) 7_565 . ?
F4 P1 F1 91.17(16) . 7_565 ?
F4 P1 F1 91.17(16) . . ?
F4 P1 F2 179.5(2) . . ?
O1S C1S C2S 116.7(3) . . ?
O1S C1S C2S 116.7(3) . 7_565 ?
C2S C1S C2S 126.4(6) . 7_565 ?
C1S C2S H2SA 109.5 . . ?
C1S C2S H2SB 109.5 . . ?
C1S C2S H2SC 109.5 . . ?
H2SA C2S H2SB 109.5 . . ?
H2SA C2S H2SC 109.5 . . ?
H2SB C2S H2SC 109.5 . . ?

loop_
_geom_bond_atom_site_label_1
_geom_bond_atom_site_label_2
_geom_bond_distance
_geom_bond_site_symmetry_2
_geom_bond_publ_flag
Br1 Ni1 2.3921(7) . ?
Ni1 N1 1.993(2) 7_565 ?
Ni1 N1 1.993(2) . ?
Ni1 C1 2.054(2) . ?
Ni1 C1 2.054(2) 7_565 ?
Ni1 C2 2.002(2) . ?
Ni1 C2 2.002(2) 7_565 ?
N1 C7 1.350(3) . ?
N1 C11 1.341(3) . ?
C1 C1 1.444(5) 7_565 ?
C1 C2 1.459(4) . ?
C1 C3 1.483(4) . ?
C2 C2 1.469(5) 7_565 ?
C2 C5 1.485(4) . ?
C3 H3A 0.9900 . ?
C3 H3B 0.9900 . ?
C3 C4 1.519(4) . ?
C4 H4A 0.9800 . ?
C4 H4B 0.9800 . ?
C4 H4C 0.9800 . ?
C5 H5A 0.9900 . ?
C5 H5B 0.9900 . ?
C5 C6 1.523(4) . ?
C6 H6A 0.9800 . ?
C6 H6B 0.9800 . ?
C6 H6C 0.9800 . ?
C7 C7 1.482(6) 7_565 ?
C7 C8 1.385(4) . ?
C8 H8 0.9500 . ?
C8 C9 1.378(5) . ?
C9 H9 0.9500 . ?
C9 C10 1.378(4) . ?
C10 H10 0.9500 . ?
C10 C11 1.384(4) . ?
C11 H11 0.9500 . ?
P1 F1 1.588(2) 7_565 ?
P1 F1 1.588(2) . ?
P1 F2 1.589(3) . ?
P1 F3 1.556(2) 7_565 ?
P1 F3 1.556(2) . ?
P1 F4 1.574(3) . ?
O1S C1S 1.208(7) . ?
C1S C2S 1.443(5) . ?
C1S C2S 1.443(5) 7_565 ?
C2S H2SA 0.9800 . ?
C2S H2SB 0.9800 . ?
C2S H2SC 0.9800 . ?
